data_4346875
loop_
_publ_author_name
'Mendola, Daniele'
'Saleh, Nidal'
'Hellou, Nora'
'Vanthuyne, Nicolas'
'Roussel, Christian'
'Toupet, Lo\"ic'
'Castiglione, Franca'
'Melone, Federica'
'Caronna, Tullio'
'Fontana, Francesca'
'Mart\'i-Rujas, Javier'
'Parisini, Emilio'
'Malpezzi, Luciana'
'Mele, Andrea'
'Crassous, Jeanne'

_publ_section_title
;
 Synthesis and Structural Properties of Aza[n]helicene Platinum Complexes:
 Control of Cis and Trans Stereochemistry.
;
_journal_issue 5
_journal_name_full 'Inorganic chemistry'
_journal_page_first 2009
_journal_page_last 2017
_journal_paper_doi 10.1021/acs.inorgchem.5b02276
_journal_volume 55
_journal_year 2016
_chemical_formula_sum 'C39 H28 Cl2 N P Pt'
_chemical_formula_weight 807.58
_space_group_IT_number 15
_space_group_name_Hall '-C 2yc'
_space_group_name_H-M_alt 'C 1 2/c 1'
_symmetry_cell_setting monoclinic
_symmetry_space_group_name_H-M 'C 1 2/c 1'
_atom_sites_solution_hydrogens geom
_atom_sites_solution_primary direct
_atom_sites_solution_secondary difmap
_audit_creation_method SHELXL-97
_cell_angle_alpha 90.00
_cell_angle_beta 95.369(4)
_cell_angle_gamma 90.00
_cell_formula_units_Z 16
_cell_length_a 50.798(3)
_cell_length_b 15.1549(8)
_cell_length_c 17.5965(10)
_cell_measurement_temperature 296(2)
_cell_volume 13487.0(13)
_computing_structure_refinement 'SHELXL-97 (Sheldrick, 2008)'
_computing_structure_solution 'SHELXS-97 (Sheldrick, 2008)'
_diffrn_ambient_temperature 296(2)
_diffrn_measured_fraction_theta_full 0.984
_diffrn_measured_fraction_theta_max 0.984
_diffrn_measurement_device_type 'Bruker X8 Prospector'
_diffrn_radiation_monochromator graphite
_diffrn_radiation_source 'fine-focus sealed tube'
_diffrn_radiation_type CuK\a
_diffrn_radiation_wavelength 1.54178
_diffrn_reflns_av_R_equivalents 0.0998
_diffrn_reflns_av_sigmaI/netI 0.0717
_diffrn_reflns_limit_h_max 60
_diffrn_reflns_limit_h_min -60
_diffrn_reflns_limit_k_max 18
_diffrn_reflns_limit_k_min -17
_diffrn_reflns_limit_l_max 21
_diffrn_reflns_limit_l_min -20
_diffrn_reflns_number 74417
_diffrn_reflns_theta_full 67.58
_diffrn_reflns_theta_max 67.58
_diffrn_reflns_theta_min 3.04
_exptl_absorpt_coefficient_mu 9.901
_exptl_absorpt_correction_T_max 0.7529
_exptl_absorpt_correction_T_min 0.5486
_exptl_absorpt_correction_type multi-scan
_exptl_absorpt_process_details Empirical
_exptl_crystal_density_diffrn 1.591
_exptl_crystal_density_method 'not measured'
_exptl_crystal_description Prism
_exptl_crystal_F_000 6336
_exptl_crystal_size_max 0.1
_exptl_crystal_size_mid 0.05
_exptl_crystal_size_min 0.04
_refine_diff_density_max 1.488
_refine_diff_density_min -1.049
_refine_diff_density_rms 0.118
_refine_ls_extinction_method none
_refine_ls_goodness_of_fit_ref 1.011
_refine_ls_hydrogen_treatment mixed
_refine_ls_matrix_type full
_refine_ls_number_parameters 793
_refine_ls_number_reflns 11986
_refine_ls_number_restraints 0
_refine_ls_restrained_S_all 1.011
_refine_ls_R_factor_all 0.0962
_refine_ls_R_factor_gt 0.0464
_refine_ls_shift/su_max 0.002
_refine_ls_shift/su_mean 0.000
_refine_ls_structure_factor_coef Fsqd
_refine_ls_weighting_details 'calc w=1/[\s^2^(Fo^2^)+(0.0599P)^2^+14.2053P] where P=(Fo^2^+2Fc^2^)/3'
_refine_ls_weighting_scheme calc
_refine_ls_wR_factor_gt 0.1068
_refine_ls_wR_factor_ref 0.1285
_reflns_number_gt 7458
_reflns_number_total 11986
_reflns_threshold_expression >2sigma(I)
_cod_data_source_file ic5b02276_si_003.cif
_cod_data_source_block dm43_0m
_cod_depositor_comments
;
The following automatic conversions were performed:

data item '_exptl_absorpt_correction_type' value 'Multi-scan' was
changed to 'multi-scan' in accordance with the
/home/saulius/struct/COD-crude-data/automatic-downloads/DataCite-retrospective/ACS/depositions/lib/dictionaries/cif_core.dic
dictionary named 'cif_core.dic' version 2.4.2 last updated on
2011-04-26.

data item '_symmetry_cell_setting' value 'Monoclinic' was changed to
'monoclinic' in accordance with the
/home/saulius/struct/COD-crude-data/automatic-downloads/DataCite-retrospective/ACS/depositions/lib/dictionaries/cif_core.dic
dictionary named 'cif_core.dic' version 2.4.2 last updated on
2011-04-26.

Automatic conversion script
Id: cif_fix_values 6909 2019-04-08 15:41:33Z antanas 

2020-05-08
Z value and formula fixed to values more according to usual
chemical conventions.                 miguel
;
_cod_original_formula_sum 'C78 H56 Cl4 N2 P2 Pt2'
_cod_original_formula_weight 1615.17
_cod_original_formula_units_Z 8
_cod_original_sg_symbol_H-M C2/c
_cod_database_code 4346875

loop_
_symmetry_equiv_pos_as_xyz
'x, y, z'
'-x, y, -z+1/2'
'x+1/2, y+1/2, z'
'-x+1/2, y+1/2, -z+1/2'
'-x, -y, -z'
'x, -y, z-1/2'
'-x+1/2, -y+1/2, -z'
'x+1/2, -y+1/2, z-1/2'

loop_
_atom_site_label
_atom_site_type_symbol
_atom_site_fract_x
_atom_site_fract_y
_atom_site_fract_z
_atom_site_U_iso_or_equiv
_atom_site_adp_type
_atom_site_occupancy
_atom_site_symmetry_multiplicity
_atom_site_calc_flag
_atom_site_refinement_flags
Pt1 Pt 0.409201(7) 0.72342(3) 0.86948(2) 0.06636(14) Uani 1 1 d .
Pt2 Pt 0.316644(6) 0.69503(2) 0.919080(18) 0.04860(11) Uani 1 1 d .
Cl1 Cl 0.38576(4) 0.68083(16) 0.75353(12) 0.0810(7) Uani 1 1 d .
Cl2 Cl 0.40388(5) 0.86878(17) 0.83656(16) 0.0967(8) Uani 1 1 d .
Cl3 Cl 0.34266(4) 0.66330(14) 1.03494(11) 0.0616(5) Uani 1 1 d .
Cl4 Cl 0.31408(4) 0.84122(14) 0.95268(12) 0.0664(5) Uani 1 1 d .
P1 P 0.43269(4) 0.76219(17) 0.97876(14) 0.0715(6) Uani 1 1 d .
C100 C 0.4972(3) 0.8652(15) 0.8889(11) 0.251(12) Uani 1 1 d .
H100 H 0.5010 0.8842 0.8409 0.301 Uiso 1 1 calc R
P3 P 0.29235(4) 0.72293(13) 0.80878(11) 0.0494(5) Uani 1 1 d .
N2 N 0.32005(11) 0.5654(4) 0.8943(3) 0.0482(15) Uani 1 1 d .
C1 C 0.43791(18) 0.6691(6) 1.0456(5) 0.069(2) Uani 1 1 d .
C2 C 0.45651(18) 0.6061(7) 1.0326(6) 0.086(3) Uani 1 1 d .
H5 H 0.4681 0.6150 0.9953 0.103 Uiso 1 1 calc R
C3 C 0.4579(2) 0.5271(8) 1.0769(7) 0.101(4) Uani 1 1 d .
H1 H 0.4702 0.4839 1.0675 0.122 Uiso 1 1 calc R
C4 C 0.4413(3) 0.5142(8) 1.1329(7) 0.105(4) Uani 1 1 d .
H4 H 0.4420 0.4623 1.1613 0.126 Uiso 1 1 calc R
C5 C 0.4238(3) 0.5789(8) 1.1462(6) 0.109(4) Uani 1 1 d .
H2 H 0.4129 0.5716 1.1854 0.131 Uiso 1 1 calc R
C6 C 0.4216(2) 0.6546(7) 1.1035(6) 0.087(3) Uani 1 1 d .
H3 H 0.4091 0.6968 1.1134 0.104 Uiso 1 1 calc R
C7 C 0.4659(2) 0.7998(7) 0.9686(7) 0.092(3) Uani 1 1 d .
C8 C 0.4858(2) 0.7972(7) 1.0299(7) 0.111(4) Uani 1 1 d .
H9 H 0.4821 0.7746 1.0769 0.134 Uiso 1 1 calc R
C9 C 0.5106(2) 0.8285(10) 1.0198(10) 0.147(6) Uani 1 1 d .
H8 H 0.5238 0.8273 1.0604 0.176 Uiso 1 1 calc R
C10 C 0.5164(3) 0.8616(16) 0.9504(13) 0.238(12) Uani 1 1 d .
H7 H 0.5333 0.8818 0.9446 0.286 Uiso 1 1 calc R
C11 C 0.4711(2) 0.8381(10) 0.9032(8) 0.149(6) Uani 1 1 d .
H6 H 0.4573 0.8474 0.8656 0.178 Uiso 1 1 calc R
C12 C 0.41707(17) 0.8459(6) 1.0321(5) 0.072(2) Uani 1 1 d .
C13 C 0.39024(19) 0.8458(7) 1.0300(6) 0.090(3) Uani 1 1 d .
H14 H 0.3803 0.8076 0.9974 0.108 Uiso 1 1 calc R
C14 C 0.3776(2) 0.9037(8) 1.0771(7) 0.109(4) Uani 1 1 d .
H13 H 0.3593 0.9039 1.0764 0.131 Uiso 1 1 calc R
C15 C 0.3927(3) 0.9598(9) 1.1242(7) 0.120(5) Uani 1 1 d .
H12 H 0.3844 0.9970 1.1566 0.144 Uiso 1 1 calc R
C16 C 0.4193(3) 0.9624(8) 1.1247(7) 0.112(4) Uani 1 1 d .
H11 H 0.4291 1.0034 1.1548 0.134 Uiso 1 1 calc R
C17 C 0.4317(2) 0.9035(7) 1.0801(6) 0.089(3) Uani 1 1 d .
H10 H 0.4500 0.9025 1.0823 0.107 Uiso 1 1 calc R
N1 N 0.41201(12) 0.5930(5) 0.8949(4) 0.0632(18) Uani 1 1 d .
C19 C 0.43203(15) 0.5387(6) 0.8718(5) 0.066(2) Uani 1 1 d .
C20 C 0.43372(15) 0.4497(6) 0.8934(5) 0.064(2) Uani 1 1 d .
C21 C 0.45757(17) 0.4063(7) 0.8839(5) 0.081(3) Uani 1 1 d .
H18 H 0.4602 0.3489 0.9018 0.097 Uiso 1 1 calc R
C22 C 0.47701(19) 0.4481(9) 0.8482(6) 0.101(4) Uani 1 1 d .
H15 H 0.4926 0.4179 0.8423 0.122 Uiso 1 1 calc R
C23 C 0.4742(2) 0.5346(8) 0.8203(6) 0.097(3) Uani 1 1 d .
H16 H 0.4872 0.5608 0.7941 0.117 Uiso 1 1 calc R
C24 C 0.45152(17) 0.5789(7) 0.8331(5) 0.081(3) Uani 1 1 d .
H17 H 0.4491 0.6365 0.8157 0.097 Uiso 1 1 calc R
C25 C 0.41326(15) 0.4116(6) 0.9332(4) 0.057(2) Uani 1 1 d .
C26 C 0.39610(15) 0.4699(6) 0.9645(5) 0.063(2) Uani 1 1 d .
C27 C 0.39603(15) 0.5588(6) 0.9422(4) 0.057(2) Uani 1 1 d .
H19 H 0.3839 0.5962 0.9621 0.068 Uiso 1 1 calc R
C28 C 0.38011(17) 0.4441(7) 1.0224(5) 0.076(3) Uani 1 1 d .
H27 H 0.3685 0.4845 1.0411 0.091 Uiso 1 1 calc R
C29 C 0.38156(18) 0.3630(7) 1.0498(5) 0.082(3) Uani 1 1 d .
H26 H 0.3731 0.3486 1.0928 0.098 Uiso 1 1 calc R
C30 C 0.39595(19) 0.2982(7) 1.0136(6) 0.079(3) Uani 1 1 d .
C31 C 0.40994(17) 0.3192(7) 0.9505(5) 0.073(3) Uani 1 1 d .
C32 C 0.41840(19) 0.2482(7) 0.9053(6) 0.084(3) Uani 1 1 d .
C33 C 0.4169(2) 0.1593(8) 0.9348(8) 0.105(4) Uani 1 1 d .
C34 C 0.4059(3) 0.1448(10) 1.0034(9) 0.121(5) Uani 1 1 d .
H20 H 0.4059 0.0882 1.0238 0.145 Uiso 1 1 calc R
C35 C 0.3953(2) 0.2106(8) 1.0399(7) 0.102(4) Uani 1 1 d .
H21 H 0.3872 0.1984 1.0840 0.122 Uiso 1 1 calc R
C36 C 0.4258(3) 0.0897(9) 0.8911(10) 0.137(6) Uani 1 1 d .
H25 H 0.4265 0.0336 0.9127 0.165 Uiso 1 1 calc R
C37 C 0.4332(3) 0.0986(10) 0.8203(10) 0.148(7) Uani 1 1 d .
H22 H 0.4385 0.0502 0.7930 0.178 Uiso 1 1 calc R
C38 C 0.4328(2) 0.1853(9) 0.7886(7) 0.115(4) Uani 1 1 d .
H23 H 0.4374 0.1937 0.7393 0.138 Uiso 1 1 calc R
C39 C 0.4255(2) 0.2564(7) 0.8299(6) 0.091(3) Uani 1 1 d .
H24 H 0.4253 0.3121 0.8076 0.109 Uiso 1 1 calc R
C40 C 0.25720(13) 0.7296(5) 0.8183(4) 0.0507(18) Uani 1 1 d .
C41 C 0.23848(15) 0.7082(5) 0.7591(4) 0.062(2) Uani 1 1 d .
H32 H 0.2440 0.6916 0.7123 0.075 Uiso 1 1 calc R
C42 C 0.21204(16) 0.7110(6) 0.7681(5) 0.069(2) Uani 1 1 d .
H31 H 0.1998 0.6955 0.7278 0.082 Uiso 1 1 calc R
C43 C 0.20373(16) 0.7365(6) 0.8360(5) 0.069(2) Uani 1 1 d .
H30 H 0.1857 0.7379 0.8421 0.083 Uiso 1 1 calc R
C44 C 0.22198(16) 0.7606(6) 0.8965(5) 0.070(2) Uani 1 1 d .
H29 H 0.2165 0.7794 0.9427 0.084 Uiso 1 1 calc R
C45 C 0.24830(14) 0.7559(5) 0.8858(4) 0.058(2) Uani 1 1 d .
H28 H 0.2606 0.7712 0.9260 0.070 Uiso 1 1 calc R
C46 C 0.29468(13) 0.6351(5) 0.7390(4) 0.0473(18) Uani 1 1 d .
C47 C 0.28087(15) 0.5566(5) 0.7455(4) 0.056(2) Uani 1 1 d .
H37 H 0.2687 0.5518 0.7816 0.068 Uiso 1 1 calc R
C48 C 0.28504(16) 0.4865(6) 0.6990(5) 0.065(2) Uani 1 1 d .
H36 H 0.2759 0.4341 0.7049 0.078 Uiso 1 1 calc R
C49 C 0.30232(18) 0.4920(6) 0.6443(5) 0.070(2) Uani 1 1 d .
H35 H 0.3046 0.4443 0.6123 0.084 Uiso 1 1 calc R
C50 C 0.31598(17) 0.5666(7) 0.6372(5) 0.074(3) Uani 1 1 d .
H34 H 0.3281 0.5698 0.6008 0.088 Uiso 1 1 calc R
C51 C 0.31235(15) 0.6415(6) 0.6844(4) 0.063(2) Uani 1 1 d .
H33 H 0.3217 0.6934 0.6784 0.076 Uiso 1 1 calc R
C52 C 0.30171(14) 0.8232(5) 0.7634(4) 0.054(2) Uani 1 1 d .
C53 C 0.32823(15) 0.8425(6) 0.7652(5) 0.063(2) Uani 1 1 d .
H42 H 0.3406 0.8039 0.7894 0.075 Uiso 1 1 calc R
C54 C 0.33689(17) 0.9189(6) 0.7313(5) 0.072(3) Uani 1 1 d .
H38 H 0.3549 0.9307 0.7312 0.087 Uiso 1 1 calc R
C55 C 0.3183(2) 0.9770(6) 0.6978(5) 0.080(3) Uani 1 1 d .
H39 H 0.3237 1.0288 0.6756 0.096 Uiso 1 1 calc R
C56 C 0.29198(19) 0.9587(6) 0.6974(5) 0.082(3) Uani 1 1 d .
H40 H 0.2796 0.9986 0.6757 0.098 Uiso 1 1 calc R
C57 C 0.28367(15) 0.8813(5) 0.7289(5) 0.063(2) Uani 1 1 d .
H41 H 0.2657 0.8685 0.7268 0.076 Uiso 1 1 calc R
C58 C 0.30271(13) 0.5017(5) 0.9191(4) 0.0465(18) Uani 1 1 d .
C59 C 0.30682(14) 0.4116(5) 0.9030(4) 0.0500(19) Uani 1 1 d .
C60 C 0.32989(14) 0.3843(5) 0.8674(4) 0.0516(19) Uani 1 1 d .
C61 C 0.34290(14) 0.4514(6) 0.8310(4) 0.054(2) Uani 1 1 d .
C62 C 0.33758(14) 0.5404(6) 0.8498(4) 0.056(2) Uani 1 1 d .
H62 H 0.3475 0.5841 0.8286 0.067 Uiso 1 1 calc R
C63 C 0.36085(15) 0.4356(6) 0.7758(5) 0.064(2) Uani 1 1 d .
H50 H 0.3695 0.4817 0.7537 0.076 Uiso 1 1 calc R
C64 C 0.36494(16) 0.3509(7) 0.7564(5) 0.073(3) Uani 1 1 d .
H49 H 0.3743 0.3388 0.7146 0.087 Uiso 1 1 calc R
C65 C 0.35529(15) 0.2797(6) 0.7986(5) 0.063(2) Uani 1 1 d .
C66 C 0.33936(15) 0.2945(5) 0.8592(5) 0.057(2) Uani 1 1 d .
C67 C 0.33527(17) 0.2231(6) 0.9113(5) 0.065(2) Uani 1 1 d .
C68 C 0.34209(19) 0.1362(7) 0.8901(5) 0.075(3) Uani 1 1 d .
C69 C 0.35526(19) 0.1229(7) 0.8243(6) 0.084(3) Uani 1 1 d .
H44 H 0.3592 0.0654 0.8105 0.100 Uiso 1 1 calc R
C70 C 0.36232(18) 0.1889(7) 0.7810(6) 0.079(3) Uani 1 1 d .
H43 H 0.3718 0.1774 0.7394 0.095 Uiso 1 1 calc R
C71 C 0.3370(2) 0.0649(7) 0.9366(7) 0.102(4) Uani 1 1 d .
H45 H 0.3408 0.0079 0.9215 0.122 Uiso 1 1 calc R
C72 C 0.3265(2) 0.0776(8) 1.0030(7) 0.108(4) Uani 1 1 d .
H46 H 0.3224 0.0291 1.0322 0.130 Uiso 1 1 calc R
C73 C 0.3217(2) 0.1617(7) 1.0288(6) 0.094(3) Uani 1 1 d .
H47 H 0.3155 0.1699 1.0763 0.113 Uiso 1 1 calc R
C74 C 0.32623(17) 0.2328(6) 0.9838(5) 0.071(2) Uani 1 1 d .
H48 H 0.3232 0.2892 1.0018 0.086 Uiso 1 1 calc R
C75 C 0.28593(16) 0.3542(6) 0.9165(5) 0.063(2) Uani 1 1 d .
H54 H 0.2873 0.2949 0.9040 0.076 Uiso 1 1 calc R
C76 C 0.26355(16) 0.3830(7) 0.9476(5) 0.074(3) Uani 1 1 d .
H53 H 0.2500 0.3434 0.9550 0.089 Uiso 1 1 calc R
C77 C 0.26102(16) 0.4716(7) 0.9683(5) 0.073(3) Uani 1 1 d .
H52 H 0.2464 0.4906 0.9921 0.088 Uiso 1 1 calc R
C78 C 0.28027(14) 0.5291(5) 0.9529(4) 0.0548(19) Uani 1 1 d .
H51 H 0.2785 0.5883 0.9651 0.066 Uiso 1 1 calc R

loop_
_atom_site_aniso_label
_atom_site_aniso_U_11
_atom_site_aniso_U_22
_atom_site_aniso_U_33
_atom_site_aniso_U_23
_atom_site_aniso_U_13
_atom_site_aniso_U_12
Pt1 0.0613(2) 0.0709(3) 0.0654(2) 0.00316(19) -0.00194(17) -0.00653(18)
Pt2 0.04777(18) 0.0472(2) 0.05008(18) 0.00079(15) 0.00070(13) -0.00105(15)
Cl1 0.0842(15) 0.0920(19) 0.0633(13) 0.0054(12) -0.0111(11) -0.0152(13)
Cl2 0.1001(18) 0.0742(19) 0.110(2) 0.0145(15) -0.0184(15) -0.0126(14)
Cl3 0.0577(11) 0.0737(15) 0.0523(11) 0.0061(10) -0.0003(8) 0.0049(10)
Cl4 0.0790(13) 0.0509(14) 0.0674(13) -0.0020(10) -0.0032(10) -0.0055(10)
P1 0.0591(13) 0.0768(19) 0.0767(16) -0.0029(13) -0.0033(11) -0.0035(12)
C100 0.099(12) 0.41(3) 0.24(2) 0.12(2) 0.002(13) -0.091(16)
P3 0.0484(10) 0.0503(14) 0.0490(11) 0.0001(9) 0.0024(8) 0.0004(9)
N2 0.050(3) 0.051(4) 0.042(3) 0.002(3) -0.001(3) 0.000(3)
C1 0.072(6) 0.061(7) 0.072(6) -0.012(5) -0.011(5) 0.000(5)
C2 0.078(6) 0.088(9) 0.088(7) 0.000(6) -0.015(5) 0.009(6)
C3 0.104(9) 0.094(10) 0.097(9) -0.007(7) -0.039(7) 0.025(7)
C4 0.153(12) 0.067(8) 0.089(8) 0.010(6) -0.015(8) 0.017(8)
C5 0.159(11) 0.092(10) 0.075(7) 0.018(7) -0.001(7) 0.014(8)
C6 0.101(7) 0.067(8) 0.091(8) -0.009(6) -0.001(6) 0.003(6)
C7 0.078(7) 0.093(9) 0.105(9) 0.004(7) 0.008(6) -0.015(6)
C8 0.080(7) 0.123(11) 0.124(10) -0.009(8) -0.026(7) -0.018(7)
C9 0.081(9) 0.145(14) 0.206(18) 0.018(12) -0.032(10) -0.023(8)
C10 0.092(11) 0.38(3) 0.24(2) 0.11(2) -0.003(13) -0.097(16)
C11 0.091(9) 0.216(17) 0.134(12) 0.036(12) -0.014(8) -0.034(10)
C12 0.069(6) 0.079(7) 0.066(6) -0.008(5) -0.002(4) 0.000(5)
C13 0.082(7) 0.072(8) 0.118(9) 0.004(6) 0.017(6) 0.007(6)
C14 0.120(10) 0.096(10) 0.116(10) 0.010(8) 0.030(8) 0.023(8)
C15 0.184(14) 0.095(11) 0.086(9) 0.006(7) 0.039(10) 0.043(11)
C16 0.149(12) 0.094(10) 0.090(9) -0.010(7) -0.007(8) 0.020(9)
C17 0.100(7) 0.086(8) 0.077(7) 0.000(6) -0.009(6) 0.010(6)
N1 0.056(4) 0.072(5) 0.062(4) -0.003(4) 0.006(3) -0.001(4)
C19 0.058(5) 0.080(7) 0.061(5) -0.008(5) 0.012(4) 0.002(5)
C20 0.055(5) 0.067(7) 0.067(6) -0.010(5) -0.003(4) 0.009(4)
C21 0.066(6) 0.087(8) 0.087(7) -0.018(6) -0.004(5) 0.006(5)
C22 0.057(6) 0.135(11) 0.113(9) -0.028(8) 0.013(6) 0.012(7)
C23 0.083(7) 0.117(10) 0.097(8) -0.008(7) 0.032(6) -0.005(7)
C24 0.068(6) 0.092(8) 0.084(7) 0.005(5) 0.012(5) -0.004(5)
C25 0.055(5) 0.058(6) 0.054(5) -0.002(4) -0.012(4) -0.002(4)
C26 0.051(5) 0.078(7) 0.060(5) 0.000(5) 0.000(4) 0.002(4)
C27 0.058(5) 0.059(6) 0.053(5) -0.001(4) 0.000(4) -0.005(4)
C28 0.070(6) 0.092(8) 0.065(6) 0.009(5) 0.001(4) -0.006(5)
C29 0.083(7) 0.094(9) 0.067(6) 0.015(6) -0.002(5) -0.003(6)
C30 0.078(6) 0.070(8) 0.086(7) 0.025(6) -0.015(5) -0.014(5)
C31 0.064(5) 0.070(8) 0.080(7) -0.005(5) -0.020(5) 0.004(5)
C32 0.081(7) 0.072(8) 0.090(8) 0.002(6) -0.032(6) 0.008(5)
C33 0.108(9) 0.065(9) 0.129(11) -0.005(8) -0.055(8) 0.001(7)
C34 0.127(11) 0.092(12) 0.134(13) 0.045(9) -0.036(9) -0.017(8)
C35 0.108(9) 0.082(10) 0.110(10) 0.029(7) -0.018(7) -0.009(7)
C36 0.154(13) 0.085(11) 0.159(14) -0.029(11) -0.058(12) 0.027(9)
C37 0.173(14) 0.104(13) 0.155(14) -0.054(11) -0.058(12) 0.060(10)
C38 0.119(9) 0.098(11) 0.118(10) -0.032(8) -0.032(8) 0.036(8)
C39 0.097(7) 0.074(8) 0.097(8) -0.021(6) -0.022(6) 0.021(6)
C40 0.046(4) 0.053(5) 0.053(5) 0.007(4) 0.004(3) 0.007(4)
C41 0.066(5) 0.071(7) 0.049(5) -0.011(4) -0.003(4) 0.005(4)
C42 0.057(5) 0.071(7) 0.075(6) -0.006(5) -0.013(4) 0.002(4)
C43 0.053(5) 0.073(7) 0.080(6) 0.013(5) -0.004(5) 0.006(4)
C44 0.064(5) 0.085(7) 0.061(5) 0.005(5) 0.009(4) 0.014(5)
C45 0.052(5) 0.067(6) 0.055(5) 0.003(4) 0.000(4) 0.003(4)
C46 0.049(4) 0.048(5) 0.043(4) 0.001(3) -0.004(3) 0.005(4)
C47 0.066(5) 0.052(6) 0.051(5) -0.003(4) 0.008(4) -0.001(4)
C48 0.078(6) 0.050(6) 0.068(6) -0.004(4) 0.004(5) -0.008(4)
C49 0.092(7) 0.052(6) 0.065(6) -0.014(4) 0.004(5) 0.002(5)
C50 0.076(6) 0.089(8) 0.059(5) 0.004(5) 0.022(4) 0.017(5)
C51 0.064(5) 0.063(6) 0.062(5) 0.002(4) 0.006(4) -0.003(4)
C52 0.054(4) 0.051(6) 0.057(5) 0.001(4) 0.002(4) -0.002(4)
C53 0.065(5) 0.059(6) 0.064(5) 0.001(4) 0.005(4) -0.001(4)
C54 0.067(6) 0.052(6) 0.096(7) 0.007(5) 0.005(5) -0.015(5)
C55 0.107(8) 0.051(6) 0.083(7) 0.005(5) 0.015(6) -0.019(6)
C56 0.091(7) 0.064(7) 0.089(7) 0.008(5) 0.001(6) 0.009(6)
C57 0.056(5) 0.053(6) 0.080(6) 0.013(5) -0.001(4) 0.002(4)
C58 0.045(4) 0.048(5) 0.045(4) 0.002(3) -0.002(3) -0.001(4)
C59 0.052(4) 0.048(5) 0.047(4) 0.001(3) -0.010(3) -0.002(4)
C60 0.052(4) 0.056(6) 0.044(4) -0.004(4) -0.012(3) -0.004(4)
C61 0.052(4) 0.053(6) 0.055(5) -0.004(4) -0.003(4) 0.010(4)
C62 0.047(4) 0.064(6) 0.054(5) 0.008(4) -0.002(4) -0.002(4)
C63 0.058(5) 0.064(7) 0.067(6) -0.006(5) -0.005(4) 0.001(4)
C64 0.059(5) 0.091(8) 0.067(6) -0.008(5) -0.001(4) -0.004(5)
C65 0.050(5) 0.057(6) 0.080(6) -0.016(5) -0.008(4) 0.009(4)
C66 0.058(5) 0.048(6) 0.061(5) -0.005(4) -0.011(4) 0.002(4)
C67 0.075(6) 0.046(6) 0.070(6) -0.010(4) -0.013(5) -0.003(4)
C68 0.091(7) 0.059(7) 0.071(6) -0.009(5) -0.014(5) 0.004(5)
C69 0.094(7) 0.058(8) 0.093(8) -0.010(6) -0.024(6) 0.012(6)
C70 0.074(6) 0.082(8) 0.079(7) -0.027(6) -0.010(5) 0.013(6)
C71 0.138(10) 0.052(8) 0.111(9) -0.004(6) -0.015(8) -0.003(6)
C72 0.162(11) 0.070(9) 0.091(9) 0.019(6) 0.008(8) -0.007(8)
C73 0.134(9) 0.060(8) 0.086(7) 0.007(6) 0.001(6) -0.001(7)
C74 0.090(6) 0.051(6) 0.069(6) 0.004(5) -0.014(5) 0.004(5)
C75 0.074(6) 0.049(6) 0.066(5) 0.000(4) 0.000(4) -0.002(5)
C76 0.062(5) 0.079(8) 0.082(6) 0.003(5) 0.005(5) -0.020(5)
C77 0.066(6) 0.084(8) 0.070(6) -0.002(5) 0.013(4) -0.007(5)
C78 0.059(5) 0.051(5) 0.053(5) 0.004(4) 0.003(4) 0.002(4)

loop_
_atom_type_symbol
_atom_type_description
_atom_type_scat_dispersion_real
_atom_type_scat_dispersion_imag
_atom_type_scat_source
C C 0.0181 0.0091 'International Tables Vol C Tables 4.2.6.8 and 6.1.1.4'
H H 0.0000 0.0000 'International Tables Vol C Tables 4.2.6.8 and 6.1.1.4'
P P 0.2955 0.4335 'International Tables Vol C Tables 4.2.6.8 and 6.1.1.4'
Cl Cl 0.3639 0.7018 'International Tables Vol C Tables 4.2.6.8 and 6.1.1.4'
Pt Pt -4.5932 6.9264 'International Tables Vol C Tables 4.2.6.8 and 6.1.1.4'
N N 0.0311 0.0180 'International Tables Vol C Tables 4.2.6.8 and 6.1.1.4'

loop_
_geom_angle_atom_site_label_1
_geom_angle_atom_site_label_2
_geom_angle_atom_site_label_3
_geom_angle
N1 Pt1 P1 92.62(19)
N1 Pt1 Cl2 176.74(19)
P1 Pt1 Cl2 90.32(10)
N1 Pt1 Cl1 86.74(19)
P1 Pt1 Cl1 178.21(9)
Cl2 Pt1 Cl1 90.36(9)
N2 Pt2 P3 92.72(16)
N2 Pt2 Cl4 177.21(16)
P3 Pt2 Cl4 90.06(7)
N2 Pt2 Cl3 86.37(16)
P3 Pt2 Cl3 179.02(8)
Cl4 Pt2 Cl3 90.84(7)
C7 P1 C12 106.8(5)
C7 P1 C1 103.0(5)
C12 P1 C1 104.5(4)
C7 P1 Pt1 115.1(4)
C12 P1 Pt1 113.9(3)
C1 P1 Pt1 112.3(3)
C10 C100 C11 116.4(16)
C10 C100 H100 121.8
C11 C100 H100 121.8
C52 P3 C40 107.3(3)
C52 P3 C46 106.3(4)
C40 P3 C46 103.3(3)
C52 P3 Pt2 113.4(2)
C40 P3 Pt2 113.5(2)
C46 P3 Pt2 112.4(2)
C62 N2 C58 118.3(7)
C62 N2 Pt2 119.4(5)
C58 N2 Pt2 122.1(5)
C2 C1 C6 118.5(10)
C2 C1 P1 119.1(8)
C6 C1 P1 122.0(8)
C1 C2 C3 119.4(11)
C1 C2 H5 120.3
C3 C2 H5 120.3
C4 C3 C2 120.7(11)
C4 C3 H1 119.6
C2 C3 H1 119.6
C5 C4 C3 118.4(12)
C5 C4 H4 120.8
C3 C4 H4 120.8
C4 C5 C6 122.1(12)
C4 C5 H2 119.0
C6 C5 H2 119.0
C5 C6 C1 120.8(11)
C5 C6 H3 119.6
C1 C6 H3 119.6
C11 C7 C8 119.0(11)
C11 C7 P1 119.0(9)
C8 C7 P1 121.7(9)
C9 C8 C7 119.5(13)
C9 C8 H9 120.3
C7 C8 H9 120.3
C10 C9 C8 120.9(14)
C10 C9 H8 119.6
C8 C9 H8 119.6
C9 C10 C100 121.0(14)
C9 C10 H7 119.5
C100 C10 H7 119.5
C7 C11 C100 122.6(13)
C7 C11 H6 118.7
C100 C11 H6 118.7
C13 C12 C17 119.8(10)
C13 C12 P1 118.2(8)
C17 C12 P1 121.7(7)
C12 C13 C14 119.7(11)
C12 C13 H14 120.2
C14 C13 H14 120.2
C15 C14 C13 119.1(12)
C15 C14 H13 120.5
C13 C14 H13 120.5
C16 C15 C14 121.6(13)
C16 C15 H12 119.2
C14 C15 H12 119.2
C15 C16 C17 119.1(12)
C15 C16 H11 120.5
C17 C16 H11 120.5
C16 C17 C12 120.7(11)
C16 C17 H10 119.6
C12 C17 H10 119.6
C27 N1 C19 117.3(8)
C27 N1 Pt1 119.1(6)
C19 N1 Pt1 123.2(6)
C24 C19 N1 117.0(9)
C24 C19 C20 121.6(8)
N1 C19 C20 121.0(8)
C19 C20 C21 116.8(8)
C19 C20 C25 119.5(7)
C21 C20 C25 123.0(9)
C22 C21 C20 120.3(10)
C22 C21 H18 119.9
C20 C21 H18 119.9
C21 C22 C23 122.5(10)
C21 C22 H15 118.8
C23 C22 H15 118.8
C24 C23 C22 117.5(10)
C24 C23 H16 121.3
C22 C23 H16 121.3
C23 C24 C19 120.8(10)
C23 C24 H17 119.6
C19 C24 H17 119.6
C26 C25 C20 116.8(8)
C26 C25 C31 116.2(8)
C20 C25 C31 126.7(8)
C25 C26 C27 119.0(8)
C25 C26 C28 122.2(9)
C27 C26 C28 118.7(8)
N1 C27 C26 124.6(8)
N1 C27 H19 117.7
C26 C27 H19 117.7
C29 C28 C26 120.3(10)
C29 C28 H27 119.9
C26 C28 H27 119.9
C28 C29 C30 119.7(10)
C28 C29 H26 120.1
C30 C29 H26 120.1
C35 C30 C31 120.1(11)
C35 C30 C29 118.6(11)
C31 C30 C29 121.3(10)
C30 C31 C32 118.0(10)
C30 C31 C25 117.4(9)
C32 C31 C25 124.4(10)
C39 C32 C31 125.0(10)
C39 C32 C33 116.4(11)
C31 C32 C33 118.2(12)
C34 C33 C36 122.0(15)
C34 C33 C32 119.6(13)
C36 C33 C32 118.3(15)
C35 C34 C33 121.0(14)
C35 C34 H20 119.5
C33 C34 H20 119.5
C34 C35 C30 121.7(14)
C34 C35 H21 119.2
C30 C35 H21 119.2
C37 C36 C33 124.4(16)
C37 C36 H25 117.8
C33 C36 H25 117.8
C36 C37 C38 117.3(13)
C36 C37 H22 121.3
C38 C37 H22 121.3
C39 C38 C37 120.8(14)
C39 C38 H23 119.6
C37 C38 H23 119.6
C38 C39 C32 122.3(12)
C38 C39 H24 118.9
C32 C39 H24 118.9
C45 C40 C41 117.5(7)
C45 C40 P3 120.3(6)
C41 C40 P3 122.2(6)
C42 C41 C40 121.4(8)
C42 C41 H32 119.3
C40 C41 H32 119.3
C43 C42 C41 119.9(8)
C43 C42 H31 120.0
C41 C42 H31 120.0
C42 C43 C44 120.4(8)
C42 C43 H30 119.8
C44 C43 H30 119.8
C45 C44 C43 118.0(8)
C45 C44 H29 121.0
C43 C44 H29 121.0
C40 C45 C44 122.7(8)
C40 C45 H28 118.6
C44 C45 H28 118.6
C51 C46 C47 119.0(7)
C51 C46 P3 120.4(6)
C47 C46 P3 120.3(6)
C48 C47 C46 120.5(7)
C48 C47 H37 119.8
C46 C47 H37 119.8
C49 C48 C47 121.3(8)
C49 C48 H36 119.3
C47 C48 H36 119.3
C50 C49 C48 119.3(8)
C50 C49 H35 120.3
C48 C49 H35 120.3
C49 C50 C51 121.4(8)
C49 C50 H34 119.3
C51 C50 H34 119.3
C46 C51 C50 118.5(8)
C46 C51 H33 120.8
C50 C51 H33 120.8
C57 C52 C53 119.1(8)
C57 C52 P3 123.0(6)
C53 C52 P3 117.9(6)
C52 C53 C54 121.0(8)
C52 C53 H42 119.5
C54 C53 H42 119.5
C55 C54 C53 118.8(8)
C55 C54 H38 120.6
C53 C54 H38 120.6
C56 C55 C54 120.2(9)
C56 C55 H39 119.9
C54 C55 H39 119.9
C55 C56 C57 120.5(9)
C55 C56 H40 119.8
C57 C56 H40 119.8
C52 C57 C56 120.5(8)
C52 C57 H41 119.8
C56 C57 H41 119.8
C78 C58 N2 119.3(7)
C78 C58 C59 120.9(7)
N2 C58 C59 119.5(7)
C75 C59 C58 115.8(7)
C75 C59 C60 123.5(8)
C58 C59 C60 120.4(7)
C61 C60 C59 115.4(7)
C61 C60 C66 117.3(7)
C59 C60 C66 127.0(7)
C60 C61 C63 123.6(8)
C60 C61 C62 118.3(7)
C63 C61 C62 118.0(8)
N2 C62 C61 125.1(7)
N2 C62 H62 117.5
C61 C62 H62 117.5
C64 C63 C61 117.4(8)
C64 C63 H50 121.3
C61 C63 H50 121.3
C63 C64 C65 121.4(9)
C63 C64 H49 119.3
C65 C64 H49 119.3
C66 C65 C64 121.5(8)
C66 C65 C70 118.5(9)
C64 C65 C70 120.0(9)
C65 C66 C67 119.0(8)
C65 C66 C60 116.2(8)
C67 C66 C60 124.7(8)
C74 C67 C68 116.4(9)
C74 C67 C66 125.2(8)
C68 C67 C66 118.3(9)
C71 C68 C69 120.1(10)
C71 C68 C67 120.1(10)
C69 C68 C67 119.8(9)
C70 C69 C68 122.7(10)
C70 C69 H44 118.7
C68 C69 H44 118.7
C69 C70 C65 120.3(10)
C69 C70 H43 119.9
C65 C70 H43 119.9
C72 C71 C68 120.7(11)
C72 C71 H45 119.6
C68 C71 H45 119.6
C71 C72 C73 120.9(11)
C71 C72 H46 119.5
C73 C72 H46 119.5
C74 C73 C72 119.5(11)
C74 C73 H47 120.2
C72 C73 H47 120.2
C73 C74 C67 122.0(10)
C73 C74 H48 119.0
C67 C74 H48 119.0
C76 C75 C59 122.2(8)
C76 C75 H54 118.9
C59 C75 H54 118.9
C75 C76 C77 120.4(8)
C75 C76 H53 119.8
C77 C76 H53 119.8
C78 C77 C76 118.6(8)
C78 C77 H52 120.7
C76 C77 H52 120.7
C77 C78 C58 121.8(8)
C77 C78 H51 119.1
C58 C78 H51 119.1

loop_
_geom_bond_atom_site_label_1
_geom_bond_atom_site_label_2
_geom_bond_distance
Pt1 N1 2.029(7)
Pt1 P1 2.244(2)
Pt1 Cl2 2.288(3)
Pt1 Cl1 2.354(2)
Pt2 N2 2.023(6)
Pt2 P3 2.2407(19)
Pt2 Cl4 2.300(2)
Pt2 Cl3 2.3728(18)
P1 C7 1.804(10)
P1 C12 1.805(9)
P1 C1 1.840(10)
C100 C10 1.39(2)
C100 C11 1.431(16)
C100 H100 0.9300
P3 C52 1.801(8)
P3 C40 1.812(7)
P3 C46 1.823(7)
N2 C62 1.296(9)
N2 C58 1.404(9)
C1 C2 1.377(12)
C1 C6 1.389(12)
C2 C3 1.426(14)
C2 H5 0.9300
C3 C4 1.370(14)
C3 H1 0.9300
C4 C5 1.359(14)
C4 H4 0.9300
C5 C6 1.369(13)
C5 H2 0.9300
C6 H3 0.9300
C7 C11 1.337(15)
C7 C8 1.409(14)
C8 C9 1.378(15)
C8 H9 0.9300
C9 C10 1.38(2)
C9 H8 0.9300
C10 H7 0.9300
C11 H6 0.9300
C12 C13 1.360(11)
C12 C17 1.381(12)
C13 C14 1.403(14)
C13 H14 0.9300
C14 C15 1.370(16)
C14 H13 0.9300
C15 C16 1.352(15)
C15 H12 0.9300
C16 C17 1.379(14)
C16 H11 0.9300
C17 H10 0.9300
N1 C27 1.322(9)
N1 C19 1.397(10)
C19 C24 1.394(11)
C19 C20 1.402(11)
C20 C21 1.402(11)
C20 C25 1.429(11)
C21 C22 1.374(13)
C21 H18 0.9300
C22 C23 1.403(14)
C22 H15 0.9300
C23 C24 1.370(12)
C23 H16 0.9300
C24 H17 0.9300
C25 C26 1.390(11)
C25 C31 1.447(12)
C26 C27 1.402(11)
C26 C28 1.415(11)
C27 H19 0.9300
C28 C29 1.321(12)
C28 H27 0.9300
C29 C30 1.411(13)
C29 H26 0.9300
C30 C35 1.408(13)
C30 C31 1.410(13)
C31 C32 1.429(13)
C32 C39 1.411(14)
C32 C33 1.448(15)
C33 C34 1.396(17)
C33 C36 1.402(17)
C34 C35 1.328(16)
C34 H20 0.9300
C35 H21 0.9300
C36 C37 1.342(19)
C36 H25 0.9300
C37 C38 1.427(18)
C37 H22 0.9300
C38 C39 1.370(13)
C38 H23 0.9300
C39 H24 0.9300
C40 C45 1.368(10)
C40 C41 1.381(10)
C41 C42 1.367(11)
C41 H32 0.9300
C42 C43 1.360(11)
C42 H31 0.9300
C43 C44 1.393(11)
C43 H30 0.9300
C44 C45 1.370(10)
C44 H29 0.9300
C45 H28 0.9300
C46 C51 1.378(10)
C46 C47 1.390(10)
C47 C48 1.369(10)
C47 H37 0.9300
C48 C49 1.365(11)
C48 H36 0.9300
C49 C50 1.340(11)
C49 H35 0.9300
C50 C51 1.428(11)
C50 H34 0.9300
C51 H33 0.9300
C52 C57 1.371(10)
C52 C53 1.376(10)
C53 C54 1.394(11)
C53 H42 0.9300
C54 C55 1.382(11)
C54 H38 0.9300
C55 C56 1.365(12)
C55 H39 0.9300
C56 C57 1.380(11)
C56 H40 0.9300
C57 H41 0.9300
C58 C78 1.397(10)
C58 C59 1.414(10)
C59 C75 1.409(10)
C59 C60 1.440(10)
C60 C61 1.400(10)
C60 C66 1.455(10)
C61 C63 1.414(10)
C61 C62 1.421(10)
C62 H62 0.9300
C63 C64 1.350(11)
C63 H50 0.9300
C64 C65 1.423(12)
C64 H49 0.9300
C65 C66 1.416(11)
C65 C70 1.462(11)
C66 C67 1.446(12)
C67 C74 1.403(12)
C67 C68 1.421(11)
C68 C71 1.395(13)
C68 C69 1.405(13)
C69 C70 1.327(13)
C69 H44 0.9300
C70 H43 0.9300
C71 C72 1.342(14)
C71 H45 0.9300
C72 C73 1.382(14)
C72 H46 0.9300
C73 C74 1.369(12)
C73 H47 0.9300
C74 H48 0.9300
C75 C76 1.378(11)
C75 H54 0.9300
C76 C77 1.399(12)
C76 H53 0.9300
C77 C78 1.356(10)
C77 H52 0.9300
C78 H51 0.9300

loop_
_geom_torsion_atom_site_label_1
_geom_torsion_atom_site_label_2
_geom_torsion_atom_site_label_3
_geom_torsion_atom_site_label_4
_geom_torsion
N1 Pt1 P1 C7 106.9(5)
Cl2 Pt1 P1 C7 -74.5(4)
Cl1 Pt1 P1 C7 38(3)
N1 Pt1 P1 C12 -129.2(4)
Cl2 Pt1 P1 C12 49.4(4)
Cl1 Pt1 P1 C12 162(3)
N1 Pt1 P1 C1 -10.6(4)
Cl2 Pt1 P1 C1 168.0(4)
Cl1 Pt1 P1 C1 -80(3)
N2 Pt2 P3 C52 -137.2(3)
Cl4 Pt2 P3 C52 42.6(3)
Cl3 Pt2 P3 C52 -115(4)
N2 Pt2 P3 C40 100.1(3)
Cl4 Pt2 P3 C40 -80.1(3)
Cl3 Pt2 P3 C40 122(4)
N2 Pt2 P3 C46 -16.6(3)
Cl4 Pt2 P3 C46 163.2(3)
Cl3 Pt2 P3 C46 6(5)
P3 Pt2 N2 C62 80.9(5)
Cl4 Pt2 N2 C62 -96(4)
Cl3 Pt2 N2 C62 -98.7(5)
P3 Pt2 N2 C58 -94.3(5)
Cl4 Pt2 N2 C58 89(4)
Cl3 Pt2 N2 C58 86.1(5)
C7 P1 C1 C2 -48.1(8)
C12 P1 C1 C2 -159.6(7)
Pt1 P1 C1 C2 76.4(7)
C7 P1 C1 C6 139.6(8)
C12 P1 C1 C6 28.1(9)
Pt1 P1 C1 C6 -95.9(8)
C6 C1 C2 C3 2.1(14)
P1 C1 C2 C3 -170.4(7)
C1 C2 C3 C4 -1.3(15)
C2 C3 C4 C5 -1.0(17)
C3 C4 C5 C6 2.4(19)
C4 C5 C6 C1 -1.6(18)
C2 C1 C6 C5 -0.8(15)
P1 C1 C6 C5 171.5(8)
C12 P1 C7 C11 -99.2(12)
C1 P1 C7 C11 151.0(12)
Pt1 P1 C7 C11 28.3(13)
C12 P1 C7 C8 74.9(10)
C1 P1 C7 C8 -34.9(11)
Pt1 P1 C7 C8 -157.6(9)
C11 C7 C8 C9 -4(2)
P1 C7 C8 C9 -178.6(10)
C7 C8 C9 C10 -1(3)
C8 C9 C10 C100 1(4)
C11 C100 C10 C9 4(4)
C8 C7 C11 C100 9(3)
P1 C7 C11 C100 -176.3(15)
C10 C100 C11 C7 -9(3)
C7 P1 C12 C13 162.4(8)
C1 P1 C12 C13 -88.8(8)
Pt1 P1 C12 C13 34.1(9)
C7 P1 C12 C17 -24.0(10)
C1 P1 C12 C17 84.8(9)
Pt1 P1 C12 C17 -152.2(7)
C17 C12 C13 C14 -0.6(16)
P1 C12 C13 C14 173.1(8)
C12 C13 C14 C15 0.4(18)
C13 C14 C15 C16 2(2)
C14 C15 C16 C17 -4(2)
C15 C16 C17 C12 3.7(18)
C13 C12 C17 C16 -1.4(16)
P1 C12 C17 C16 -175.0(8)
P1 Pt1 N1 C27 80.0(6)
Cl2 Pt1 N1 C27 -75(4)
Cl1 Pt1 N1 C27 -101.6(6)
P1 Pt1 N1 C19 -92.4(6)
Cl2 Pt1 N1 C19 113(4)
Cl1 Pt1 N1 C19 85.9(6)
C27 N1 C19 C24 -169.1(7)
Pt1 N1 C19 C24 3.5(10)
C27 N1 C19 C20 4.9(11)
Pt1 N1 C19 C20 177.4(6)
C24 C19 C20 C21 8.7(12)
N1 C19 C20 C21 -165.0(7)
C24 C19 C20 C25 179.8(8)
N1 C19 C20 C25 6.1(12)
C19 C20 C21 C22 -6.1(13)
C25 C20 C21 C22 -176.8(8)
C20 C21 C22 C23 0.3(16)
C21 C22 C23 C24 3.1(17)
C22 C23 C24 C19 -0.5(15)
N1 C19 C24 C23 168.4(9)
C20 C19 C24 C23 -5.5(14)
C19 C20 C25 C26 -15.1(11)
C21 C20 C25 C26 155.4(8)
C19 C20 C25 C31 171.0(8)
C21 C20 C25 C31 -18.5(13)
C20 C25 C26 C27 13.4(11)
C31 C25 C26 C27 -172.0(7)
C20 C25 C26 C28 -161.7(7)
C31 C25 C26 C28 12.8(11)
C19 N1 C27 C26 -6.8(11)
Pt1 N1 C27 C26 -179.7(6)
C25 C26 C27 N1 -2.6(12)
C28 C26 C27 N1 172.7(7)
C25 C26 C28 C29 1.6(13)
C27 C26 C28 C29 -173.6(8)
C26 C28 C29 C30 -9.7(14)
C28 C29 C30 C35 -174.5(9)
C28 C29 C30 C31 3.0(14)
C35 C30 C31 C32 12.9(13)
C29 C30 C31 C32 -164.6(8)
C35 C30 C31 C25 -171.0(8)
C29 C30 C31 C25 11.5(13)
C26 C25 C31 C30 -18.7(11)
C20 C25 C31 C30 155.2(8)
C26 C25 C31 C32 157.1(8)
C20 C25 C31 C32 -29.0(13)
C30 C31 C32 C39 160.7(9)
C25 C31 C32 C39 -15.1(14)
C30 C31 C32 C33 -12.2(12)
C25 C31 C32 C33 172.0(8)
C39 C32 C33 C34 -169.4(10)
C31 C32 C33 C34 4.1(14)
C39 C32 C33 C36 7.9(14)
C31 C32 C33 C36 -178.6(10)
C36 C33 C34 C35 -173.2(12)
C32 C33 C34 C35 3.9(18)
C33 C34 C35 C30 -3.5(19)
C31 C30 C35 C34 -5.1(17)
C29 C30 C35 C34 172.4(11)
C34 C33 C36 C37 170.6(14)
C32 C33 C36 C37 -7(2)
C33 C36 C37 C38 2(2)
C36 C37 C38 C39 1(2)
C37 C38 C39 C32 0.5(17)
C31 C32 C39 C38 -178.1(9)
C33 C32 C39 C38 -5.1(14)
C52 P3 C40 C45 -97.8(7)
C46 P3 C40 C45 150.2(7)
Pt2 P3 C40 C45 28.2(7)
C52 P3 C40 C41 82.7(7)
C46 P3 C40 C41 -29.4(7)
Pt2 P3 C40 C41 -151.3(6)
C45 C40 C41 C42 -1.6(12)
P3 C40 C41 C42 177.9(6)
C40 C41 C42 C43 1.0(13)
C41 C42 C43 C44 0.5(14)
C42 C43 C44 C45 -1.4(14)
C41 C40 C45 C44 0.7(13)
P3 C40 C45 C44 -178.8(6)
C43 C44 C45 C40 0.7(13)
C52 P3 C46 C51 28.6(7)
C40 P3 C46 C51 141.4(6)
Pt2 P3 C46 C51 -96.0(6)
C52 P3 C46 C47 -158.7(6)
C40 P3 C46 C47 -45.9(7)
Pt2 P3 C46 C47 76.7(6)
C51 C46 C47 C48 0.9(11)
P3 C46 C47 C48 -171.9(6)
C46 C47 C48 C49 -1.4(13)
C47 C48 C49 C50 1.8(14)
C48 C49 C50 C51 -1.6(14)
C47 C46 C51 C50 -0.7(11)
P3 C46 C51 C50 172.0(6)
C49 C50 C51 C46 1.2(13)
C40 P3 C52 C57 -12.7(8)
C46 P3 C52 C57 97.3(7)
Pt2 P3 C52 C57 -138.8(6)
C40 P3 C52 C53 165.8(6)
C46 P3 C52 C53 -84.2(7)
Pt2 P3 C52 C53 39.7(7)
C57 C52 C53 C54 -1.3(13)
P3 C52 C53 C54 -179.9(7)
C52 C53 C54 C55 2.2(13)
C53 C54 C55 C56 -0.9(14)
C54 C55 C56 C57 -1.3(15)
C53 C52 C57 C56 -0.8(13)
P3 C52 C57 C56 177.7(7)
C55 C56 C57 C52 2.1(14)
C62 N2 C58 C78 -166.3(6)
Pt2 N2 C58 C78 9.0(8)
C62 N2 C58 C59 7.6(9)
Pt2 N2 C58 C59 -177.1(5)
C78 C58 C59 C75 5.6(10)
N2 C58 C59 C75 -168.1(6)
C78 C58 C59 C60 179.3(6)
N2 C58 C59 C60 5.6(10)
C75 C59 C60 C61 155.2(7)
C58 C59 C60 C61 -18.0(9)
C75 C59 C60 C66 -18.4(11)
C58 C59 C60 C66 168.4(7)
C59 C60 C61 C63 -161.5(7)
C66 C60 C61 C63 12.7(10)
C59 C60 C61 C62 17.7(9)
C66 C60 C61 C62 -168.0(6)
C58 N2 C62 C61 -7.9(10)
Pt2 N2 C62 C61 176.7(5)
C60 C61 C62 N2 -5.4(11)
C63 C61 C62 N2 173.9(7)
C60 C61 C63 C64 1.7(11)
C62 C61 C63 C64 -177.5(7)
C61 C63 C64 C65 -10.6(12)
C63 C64 C65 C66 4.7(12)
C63 C64 C65 C70 -173.8(7)
C64 C65 C66 C67 -165.6(7)
C70 C65 C66 C67 12.9(11)
C64 C65 C66 C60 9.9(11)
C70 C65 C66 C60 -171.7(7)
C61 C60 C66 C65 -17.7(10)
C59 C60 C66 C65 155.7(7)
C61 C60 C66 C67 157.4(7)
C59 C60 C66 C67 -29.1(11)
C65 C66 C67 C74 162.3(8)
C60 C66 C67 C74 -12.8(13)
C65 C66 C67 C68 -14.4(11)
C60 C66 C67 C68 170.6(7)
C74 C67 C68 C71 6.9(13)
C66 C67 C68 C71 -176.2(8)
C74 C67 C68 C69 -169.7(8)
C66 C67 C68 C69 7.2(12)
C71 C68 C69 C70 -175.0(9)
C67 C68 C69 C70 1.6(14)
C68 C69 C70 C65 -3.2(14)
C66 C65 C70 C69 -4.2(13)
C64 C65 C70 C69 174.3(8)
C69 C68 C71 C72 174.1(10)
C67 C68 C71 C72 -2.5(16)
C68 C71 C72 C73 -3.1(19)
C71 C72 C73 C74 3.9(18)
C72 C73 C74 C67 0.9(15)
C68 C67 C74 C73 -6.2(13)
C66 C67 C74 C73 177.1(8)
C58 C59 C75 C76 -3.6(11)
C60 C59 C75 C76 -177.1(7)
C59 C75 C76 C77 -1.0(13)
C75 C76 C77 C78 3.9(13)
C76 C77 C78 C58 -1.8(12)
N2 C58 C78 C77 170.7(7)
C59 C58 C78 C77 -3.1(11)
